data_4020150
loop_
_publ_author_name
A.Volonterio
'C. Ramirez de Arellano'
'M. Zanda'

_publ_section_title
;
Synthesis of 1,3,5-trisubstituted hydantoins by regiospecific
domino condensation/aza-Michael/O-N acyl migration of carbodiimides
with activated \a,\b-carboxylic acids
;
_journal_name_full 'Journal of Organic Chemistry'
_journal_page_first 2161
_journal_page_last 2170
_journal_paper_doi 10.1021/jo0480848
_journal_volume 70
_journal_year 2005
_chemical_formula_sum 'C16 H25 F3 N2 O4'
_chemical_formula_weight 366.38
_chemical_name_systematic
;
2-(1,3-Di-tert-butyl-2,5-dioxo-imidazolidin-4-yl)-3,3,3-trifluoro-propionic
acid ethyl ester
;
_space_group_IT_number 14
_symmetry_cell_setting monoclinic
_symmetry_space_group_name_Hall '-P 2yn'
_symmetry_space_group_name_H-M 'P 1 21/n 1'
_atom_sites_solution_hydrogens geom
_atom_sites_solution_primary direct
_atom_sites_solution_secondary difmap
_cell_angle_alpha 90.00
_cell_angle_beta 106.15(3)
_cell_angle_gamma 90.00
_cell_formula_units_Z 4
_cell_length_a 9.838(2)
_cell_length_b 11.258(2)
_cell_length_c 17.227(3)
_cell_measurement_reflns_used 10426
_cell_measurement_temperature 150(2)
_cell_measurement_theta_max 30.034
_cell_measurement_theta_min 0.998
_cell_volume 1832.7(6)
_diffrn_ambient_temperature 150(2)
_diffrn_detector_area_resol_mean 9
_diffrn_measurement_device_type KappaCCD
_diffrn_measurement_method \w-scans
_diffrn_radiation_monochromator graphite
_diffrn_radiation_source 'fine-focus sealed tube'
_diffrn_radiation_type MoK\a
_diffrn_radiation_wavelength 0.71073
_diffrn_reflns_av_R_equivalents 0.0258
_diffrn_reflns_av_sigmaI/netI 0.0225
_diffrn_reflns_limit_h_max 13
_diffrn_reflns_limit_h_min -13
_diffrn_reflns_limit_k_max 15
_diffrn_reflns_limit_k_min -15
_diffrn_reflns_limit_l_max 22
_diffrn_reflns_limit_l_min -22
_diffrn_reflns_number 17225
_diffrn_reflns_theta_max 28.27
_diffrn_reflns_theta_min 3.62
_diffrn_standards_decay_% ?
_diffrn_standards_interval_count ?
_diffrn_standards_interval_time ?
_diffrn_standards_number ?
_exptl_absorpt_coefficient_mu 0.114
_exptl_absorpt_correction_T_max ?
_exptl_absorpt_correction_T_min ?
_exptl_absorpt_correction_type none
_exptl_absorpt_process_details ?
_exptl_crystal_colour colourless
_exptl_crystal_density_diffrn 1.328
_exptl_crystal_density_meas ?
_exptl_crystal_density_method 'not measured'
_exptl_crystal_description block
_exptl_crystal_F_000 776
_exptl_crystal_size_max 0.56
_exptl_crystal_size_mid 0.56
_exptl_crystal_size_min 0.48
_refine_ls_extinction_coef ?
_refine_ls_extinction_method none
_refine_ls_goodness_of_fit_ref 1.025
_refine_ls_hydrogen_treatment mixed
_refine_ls_matrix_type full
_refine_ls_number_parameters 233
_refine_ls_number_reflns 4521
_refine_ls_number_restraints 21
_refine_ls_restrained_S_all 1.023
_refine_ls_R_factor_all 0.0514
_refine_ls_R_factor_gt 0.0404
_refine_ls_shift/su_max 0.000
_refine_ls_shift/su_mean 0.000
_refine_ls_structure_factor_coef Fsqd
_refine_ls_weighting_details 'calc w=1/[\s^2^(Fo^2^)+(0.0609P)^2^+0.4789P] where P=(Fo^2^+2Fc^2^)/3'
_refine_ls_weighting_scheme calc
_refine_ls_wR_factor_gt 0.1056
_refine_ls_wR_factor_ref 0.1123
_reflns_number_gt 3727
_reflns_number_total 4521
_reflns_threshold_expression >2sigma(I)
_cod_original_sg_symbol_H-M 'P 21/n'
_cod_database_code 4020150

loop_
_symmetry_equiv_pos_as_xyz
'x, y, z'
'-x+1/2, y+1/2, -z+1/2'
'-x, -y, -z'
'x-1/2, -y-1/2, z-1/2'

loop_
_atom_site_label
_atom_site_type_symbol
_atom_site_fract_x
_atom_site_fract_y
_atom_site_fract_z
_atom_site_U_iso_or_equiv
_atom_site_adp_type
_atom_site_occupancy
_atom_site_symmetry_multiplicity
_atom_site_calc_flag
_atom_site_refinement_flags
_atom_site_disorder_assembly
_atom_site_disorder_group
F1 F 1.25810(10) 0.82598(10) 0.03337(6) 0.0595(3) Uani 1 1 d . . .
F2 F 1.17471(10) 0.65809(11) -0.01942(6) 0.0626(3) Uani 1 1 d . . .
F3 F 1.29030(9) 0.66910(9) 0.10597(6) 0.0527(2) Uani 1 1 d . . .
N2 N 0.89853(9) 0.55257(8) 0.16063(5) 0.0219(2) Uani 1 1 d . . .
N5 N 0.81481(10) 0.68967(8) 0.06212(5) 0.0232(2) Uani 1 1 d . . .
O1 O 0.67301(9) 0.63145(8) 0.14217(5) 0.0321(2) Uani 1 1 d . . .
O2 O 1.09739(9) 0.48917(8) 0.12382(5) 0.0296(2) Uani 1 1 d . . .
O3 O 1.11322(11) 0.74741(8) 0.21086(5) 0.0377(2) Uani 1 1 d . . .
O4 O 1.05878(9) 0.92226(8) 0.14750(5) 0.0305(2) Uani 1 1 d . . .
C1 C 0.78242(12) 0.62698(10) 0.12305(6) 0.0235(2) Uani 1 1 d . . .
C3 C 0.99545(11) 0.55308(9) 0.11717(6) 0.0219(2) Uani 1 1 d U . .
C4 C 0.95053(11) 0.64945(10) 0.05292(6) 0.0221(2) Uani 1 1 d U . .
H4 H 0.9370 0.6143 -0.0020 0.026 Uiso 1 1 calc R . .
C21 C 0.90356(12) 0.48506(10) 0.23653(7) 0.0245(2) Uani 1 1 d U . .
C22 C 1.05200(14) 0.43535(12) 0.27376(8) 0.0354(3) Uani 1 1 d U . .
H22A H 1.0738 0.3763 0.2372 0.053 Uiso 1 1 calc R . .
H22B H 1.0561 0.3978 0.3257 0.053 Uiso 1 1 calc R . .
H22C H 1.1212 0.5001 0.2823 0.053 Uiso 1 1 calc R . .
C23 C 0.79575(15) 0.38400(11) 0.21571(8) 0.0343(3) Uani 1 1 d U . .
H23A H 0.7012 0.4169 0.1913 0.051 Uiso 1 1 calc R . .
H23B H 0.7960 0.3406 0.2651 0.051 Uiso 1 1 calc R . .
H23C H 0.8209 0.3298 0.1774 0.051 Uiso 1 1 calc R . .
C24 C 0.87026(14) 0.57174(12) 0.29740(7) 0.0324(3) Uani 1 1 d U . .
H24A H 0.9318 0.6415 0.3030 0.049 Uiso 1 1 calc R . .
H24B H 0.8866 0.5325 0.3500 0.049 Uiso 1 1 calc R . .
H24C H 0.7711 0.5967 0.2782 0.049 Uiso 1 1 calc R . .
C41 C 1.05698(12) 0.75379(11) 0.06558(7) 0.0269(2) Uani 1 1 d U . .
H41 H 1.0105 0.8175 0.0268 0.032 Uiso 1 1 calc R . .
C42 C 1.08155(12) 0.80592(10) 0.15027(7) 0.0268(2) Uani 1 1 d U . .
C43 C 1.06292(14) 0.97772(11) 0.22523(8) 0.0328(3) Uani 1 1 d U . .
H43A H 1.1580 0.9684 0.2637 0.039 Uiso 1 1 calc R . .
H43B H 0.9926 0.9400 0.2488 0.039 Uiso 1 1 calc R . .
C44 C 1.02915(18) 1.10636(13) 0.20929(10) 0.0447(3) Uani 1 1 d U . .
H44A H 1.1077 1.1456 0.1949 0.067 Uiso 1 1 calc R . .
H44B H 1.0150 1.1435 0.2579 0.067 Uiso 1 1 calc R . .
H44C H 0.9426 1.1143 0.1646 0.067 Uiso 1 1 calc R . .
C45 C 1.19561(15) 0.72484(14) 0.04725(8) 0.0402(3) Uani 1 1 d U . .
C51 C 0.69782(12) 0.73835(11) -0.00658(7) 0.0277(2) Uani 1 1 d U . .
C52 C 0.59675(17) 0.63864(14) -0.04402(9) 0.0475(4) Uani 1 1 d U . .
H52A H 0.6486 0.5762 -0.0633 0.071 Uiso 1 1 calc R . .
H52B H 0.5217 0.6698 -0.0895 0.071 Uiso 1 1 calc R . .
H52C H 0.5547 0.6056 -0.0034 0.071 Uiso 1 1 calc R . .
C53 C 0.75873(15) 0.79038(14) -0.07153(8) 0.0391(3) Uani 1 1 d U . .
H53A H 0.8175 0.8595 -0.0497 0.059 Uiso 1 1 calc R . .
H53B H 0.6812 0.8148 -0.1181 0.059 Uiso 1 1 calc R . .
H53C H 0.8166 0.7303 -0.0885 0.059 Uiso 1 1 calc R . .
C54 C 0.62425(17) 0.83810(14) 0.02646(9) 0.0456(4) Uani 1 1 d U . .
H54A H 0.5799 0.8054 0.0662 0.068 Uiso 1 1 calc R . .
H54B H 0.5516 0.8745 -0.0180 0.068 Uiso 1 1 calc R . .
H54C H 0.6941 0.8983 0.0524 0.068 Uiso 1 1 calc R . .
